data_4038403
loop_
_publ_author_name
'Im, Jangbin'
'Shin, Sang Ik'
'Shin, Seunghoon'

_publ_section_title
;
 Aminooxygenation of Ynamides with N-Hydroxybenzotriazoles: Synthesis of
 \a-Benzotriazolyl Carbonyl Compounds.
;
_journal_name_full 'The Journal of organic chemistry'
_journal_paper_doi 10.1021/acs.joc.0c00174
_journal_year 2020
_chemical_formula_sum 'C23 H19 F3 N4 O4 S'
_chemical_formula_weight 504.48
_space_group_crystal_system triclinic
_space_group_IT_number 2
_space_group_name_Hall '-P 1'
_space_group_name_H-M_alt 'P -1'
_atom_sites_solution_hydrogens geom
_audit_creation_method SHELXL-2014/7
_cell_angle_alpha 106.9542(9)
_cell_angle_beta 98.7405(9)
_cell_angle_gamma 105.2985(9)
_cell_formula_units_Z 4
_cell_length_a 10.2605(2)
_cell_length_b 14.0437(2)
_cell_length_c 17.4967(3)
_cell_measurement_reflns_used 9896
_cell_measurement_temperature 223(2)
_cell_measurement_theta_max 26.36
_cell_measurement_theta_min 2.21
_cell_volume 2253.44(7)
_computing_cell_refinement 'Bruker SAINT'
_computing_data_collection 'Bruker APEX2'
_computing_data_reduction 'Bruker SAINT'
_computing_molecular_graphics 'Bruker SHELXTL'
_computing_publication_material 'Bruker SHELXTL'
_computing_structure_refinement 'SHELXL-2014/7 (Sheldrick, 2014)'
_computing_structure_solution 'SHELXS-97 (Sheldrick 2008)'
_diffrn_ambient_temperature 223(2)
_diffrn_measured_fraction_theta_full 1.000
_diffrn_measured_fraction_theta_max 0.996
_diffrn_measurement_device_type 'Bruker APEX-II CCD'
_diffrn_measurement_method '\f and \w scans'
_diffrn_radiation_type MoK\a
_diffrn_radiation_wavelength 0.71073
_diffrn_reflns_av_R_equivalents 0.0271
_diffrn_reflns_av_unetI/netI 0.0298
_diffrn_reflns_Laue_measured_fraction_full 1.000
_diffrn_reflns_Laue_measured_fraction_max 0.996
_diffrn_reflns_limit_h_max 13
_diffrn_reflns_limit_h_min -13
_diffrn_reflns_limit_k_max 18
_diffrn_reflns_limit_k_min -18
_diffrn_reflns_limit_l_max 20
_diffrn_reflns_limit_l_min -23
_diffrn_reflns_number 43207
_diffrn_reflns_point_group_measured_fraction_full 1.000
_diffrn_reflns_point_group_measured_fraction_max 0.996
_diffrn_reflns_theta_full 25.242
_diffrn_reflns_theta_max 28.332
_diffrn_reflns_theta_min 1.603
_diffrn_source 'turbo xray'
_exptl_absorpt_coefficient_mu 0.208
_exptl_absorpt_correction_T_max 0.7457
_exptl_absorpt_correction_T_min 0.7178
_exptl_absorpt_correction_type multi-scan
_exptl_absorpt_process_details 'SHELXL-2014 (Sheldrick, 2014)'
_exptl_crystal_colour colourless
_exptl_crystal_density_diffrn 1.487
_exptl_crystal_description Block
_exptl_crystal_F_000 1040
_exptl_crystal_size_max 0.185
_exptl_crystal_size_mid 0.155
_exptl_crystal_size_min 0.082
_refine_diff_density_max 0.478
_refine_diff_density_min -0.622
_refine_diff_density_rms 0.045
_refine_ls_extinction_method none
_refine_ls_goodness_of_fit_ref 1.029
_refine_ls_hydrogen_treatment constr
_refine_ls_matrix_type full
_refine_ls_number_parameters 659
_refine_ls_number_reflns 11200
_refine_ls_number_restraints 0
_refine_ls_restrained_S_all 1.029
_refine_ls_R_factor_all 0.0710
_refine_ls_R_factor_gt 0.0503
_refine_ls_shift/su_max 0.001
_refine_ls_shift/su_mean 0.000
_refine_ls_structure_factor_coef Fsqd
_refine_ls_weighting_details 'w=1/[\s^2^(Fo^2^)+(0.0516P)^2^+1.2709P] where P=(Fo^2^+2Fc^2^)/3'
_refine_ls_weighting_scheme calc
_refine_ls_wR_factor_gt 0.1218
_refine_ls_wR_factor_ref 0.1336
_reflns_Friedel_coverage 0.000
_reflns_number_gt 8244
_reflns_number_total 11200
_reflns_threshold_expression 'I > 2\s(I)'
_cod_data_source_file jo0c00174_si_002.cif
_cod_data_source_block 67-F2
_cod_database_code 4038403
_shelx_shelxl_version_number 2014/7
_shelx_space_group_comment
; 
The symmetry employed for this shelxl refinement is uniquely defined 
by the following loop, which should always be used as a source of 
symmetry information in preference to the above space-group names. 
They are only intended as comments. 
;
_shelx_estimated_absorpt_t_min 0.963
_shelx_estimated_absorpt_t_max 0.983

loop_
_space_group_symop_operation_xyz
'x, y, z'
'-x, -y, -z'

loop_
_atom_site_label
_atom_site_type_symbol
_atom_site_fract_x
_atom_site_fract_y
_atom_site_fract_z
_atom_site_U_iso_or_equiv
_atom_site_adp_type
_atom_site_occupancy
_atom_site_site_symmetry_order
_atom_site_calc_flag
_atom_site_refinement_flags_posn
_atom_site_refinement_flags_adp
_atom_site_refinement_flags_occupancy
_atom_site_disorder_assembly
_atom_site_disorder_group
S1 S 0.27418(5) 0.54025(4) 0.83634(3) 0.03987(13) Uani 1 1 d . . . . .
F1 F 0.90909(18) 0.53637(16) 0.80040(15) 0.0975(7) Uani 1 1 d . . . . .
F2 F 0.82649(15) 0.38499(11) 0.80464(10) 0.0671(4) Uani 1 1 d . . . . .
F3 F 0.90989(15) 0.51260(17) 0.91556(10) 0.0959(7) Uani 1 1 d . . . . .
O1 O -0.10949(14) 0.83281(11) 1.11088(10) 0.0441(3) Uani 1 1 d . . . . .
O2 O 0.45214(14) 0.67776(11) 0.99323(8) 0.0386(3) Uani 1 1 d . . . . .
O3 O 0.19973(16) 0.51303(12) 0.75322(10) 0.0585(5) Uani 1 1 d . . . . .
O4 O 0.21319(16) 0.48895(12) 0.88784(12) 0.0565(4) Uani 1 1 d . . . . .
N1 N 0.50791(15) 0.88797(12) 1.07316(10) 0.0318(3) Uani 1 1 d . . . . .
N2 N 0.61124(17) 0.96534(13) 1.06463(11) 0.0406(4) Uani 1 1 d . . . . .
N3 N 0.71093(18) 1.00698(14) 1.13163(13) 0.0477(5) Uani 1 1 d . . . . .
N4 N 0.30389(15) 0.66981(12) 0.87960(10) 0.0314(3) Uani 1 1 d . . . . .
C1 C 0.54280(19) 0.88054(14) 1.14871(12) 0.0339(4) Uani 1 1 d . . . . .
C2 C 0.4790(2) 0.81608(17) 1.18915(14) 0.0438(5) Uani 1 1 d . . . . .
H2A H 0.3910 0.7642 1.1643 0.053 Uiso 1 1 calc R U . . .
C3 C 0.5512(3) 0.8324(2) 1.26691(15) 0.0583(6) Uani 1 1 d . . . . .
H3A H 0.5112 0.7908 1.2962 0.070 Uiso 1 1 calc R U . . .
C4 C 0.6831(3) 0.9094(2) 1.30436(16) 0.0649(7) Uani 1 1 d . . . . .
H4A H 0.7289 0.9181 1.3579 0.078 Uiso 1 1 calc R U . . .
C5 C 0.7459(3) 0.97144(19) 1.26507(16) 0.0574(6) Uani 1 1 d . . . . .
H5A H 0.8346 1.0222 1.2901 0.069 Uiso 1 1 calc R U . . .
C6 C 0.6735(2) 0.95705(15) 1.18564(13) 0.0398(5) Uani 1 1 d . . . . .
C7 C 0.38430(18) 0.83126(14) 1.00395(11) 0.0298(4) Uani 1 1 d . . . . .
H7A H 0.3879 0.8697 0.9646 0.036 Uiso 1 1 calc R U . . .
C8 C 0.25044(18) 0.82651(13) 1.03220(11) 0.0286(4) Uani 1 1 d . . . . .
C9 C 0.16518(19) 0.73622(14) 1.03836(12) 0.0345(4) Uani 1 1 d . . . . .
H9A H 0.1895 0.6745 1.0240 0.041 Uiso 1 1 calc R U . . .
C10 C 0.04379(19) 0.73464(14) 1.06537(12) 0.0326(4) Uani 1 1 d . . . . .
H10A H -0.0129 0.6727 1.0695 0.039 Uiso 1 1 calc R U . . .
C11 C 0.00801(19) 0.82569(14) 1.08604(11) 0.0315(4) Uani 1 1 d . . . . .
C12 C 0.0929(2) 0.91680(14) 1.07962(13) 0.0369(4) Uani 1 1 d . . . . .
H12A H 0.0687 0.9786 1.0937 0.044 Uiso 1 1 calc R U . . .
C13 C 0.21167(19) 0.91686(14) 1.05279(12) 0.0335(4) Uani 1 1 d . . . . .
H13A H 0.2678 0.9787 1.0482 0.040 Uiso 1 1 calc R U . . .
C14 C -0.2077(2) 0.73818(17) 1.10728(16) 0.0467(5) Uani 1 1 d . . . . .
H14A H -0.2864 0.7535 1.1264 0.070 Uiso 1 1 calc R U . . .
H14B H -0.2400 0.6894 1.0508 0.070 Uiso 1 1 calc R U . . .
H14C H -0.1640 0.7070 1.1421 0.070 Uiso 1 1 calc R U . . .
C15 C 0.38647(18) 0.72052(14) 0.95930(11) 0.0298(4) Uani 1 1 d . . . . .
C16 C 0.2266(2) 0.71936(16) 0.83385(13) 0.0380(4) Uani 1 1 d . . . . .
H16A H 0.1762 0.6689 0.7794 0.057 Uiso 1 1 calc R U . . .
H16B H 0.1611 0.7418 0.8634 0.057 Uiso 1 1 calc R U . . .
H16C H 0.2917 0.7799 0.8287 0.057 Uiso 1 1 calc R U . . .
C17 C 0.43926(19) 0.52462(14) 0.83553(12) 0.0347(4) Uani 1 1 d . . . . .
C18 C 0.5100(2) 0.55170(16) 0.77972(13) 0.0411(5) Uani 1 1 d . . . . .
H18A H 0.4709 0.5785 0.7419 0.049 Uiso 1 1 calc R U . . .
C19 C 0.6390(2) 0.53867(17) 0.78041(13) 0.0433(5) Uani 1 1 d . . . . .
H19A H 0.6889 0.5572 0.7432 0.052 Uiso 1 1 calc R U . . .
C20 C 0.6945(2) 0.49823(15) 0.83601(13) 0.0374(4) Uani 1 1 d . . . . .
C21 C 0.6221(2) 0.46957(16) 0.89050(13) 0.0410(5) Uani 1 1 d . . . . .
H21A H 0.6604 0.4416 0.9276 0.049 Uiso 1 1 calc R U . . .
C22 C 0.4928(2) 0.48223(16) 0.89013(13) 0.0387(4) Uani 1 1 d . . . . .
H22A H 0.4420 0.4623 0.9265 0.046 Uiso 1 1 calc R U . . .
C23 C 0.8352(2) 0.48406(18) 0.83897(14) 0.0468(5) Uani 1 1 d . . . . .
S2 S 0.59911(7) 0.33358(5) 0.56855(4) 0.05686(17) Uani 1 1 d . . . . .
F4 F 1.1793(5) 0.6980(4) 0.5967(4) 0.1063(18) Uani 0.6 1 d . . P A 1
F5 F 1.0608(8) 0.7875(4) 0.6451(5) 0.164(3) Uani 0.6 1 d . . P A 1
F6 F 1.0483(9) 0.7311(7) 0.5155(5) 0.139(4) Uani 0.6 1 d . . P A 1
F4' F 1.1594(9) 0.7486(6) 0.6361(6) 0.118(4) Uani 0.4 1 d . . P A 2
F5' F 1.0005(7) 0.8005(4) 0.5900(5) 0.0824(17) Uani 0.4 1 d . . P A 2
F6' F 1.0786(13) 0.7123(8) 0.5108(6) 0.112(5) Uani 0.4 1 d . . P A 2
O5 O -0.02464(18) -0.14490(13) 0.39581(11) 0.0609(5) Uani 1 1 d . . . . .
O6 O 0.49102(17) 0.30928(13) 0.40001(10) 0.0562(4) Uani 1 1 d . . . . .
O7 O 0.47266(19) 0.35793(16) 0.56456(12) 0.0721(5) Uani 1 1 d . . . . .
O8 O 0.6526(2) 0.30333(16) 0.63412(11) 0.0790(6) Uani 1 1 d . . . . .
N5 N 0.40441(17) 0.14104(14) 0.26184(10) 0.0392(4) Uani 1 1 d . . . . .
N6 N 0.49768(18) 0.14526(15) 0.21457(11) 0.0434(4) Uani 1 1 d . . . . .
N7 N 0.44881(18) 0.16813(14) 0.15171(11) 0.0433(4) Uani 1 1 d . . . . .
N8 N 0.57631(19) 0.23049(15) 0.48302(11) 0.0471(4) Uani 1 1 d . . . . .
C24 C 0.2919(2) 0.16358(15) 0.22865(12) 0.0354(4) Uani 1 1 d . . . . .
C25 C 0.1681(2) 0.16873(19) 0.25054(14) 0.0478(5) Uani 1 1 d . . . . .
H25A H 0.1487 0.1585 0.2989 0.057 Uiso 1 1 calc R U . . .
C26 C 0.0763(2) 0.1896(2) 0.19725(15) 0.0528(6) Uani 1 1 d . . . . .
H26A H -0.0085 0.1937 0.2097 0.063 Uiso 1 1 calc R U . . .
C27 C 0.1040(3) 0.20507(19) 0.12517(14) 0.0512(6) Uani 1 1 d . . . . .
H27A H 0.0377 0.2190 0.0905 0.061 Uiso 1 1 calc R U . . .
C28 C 0.2253(2) 0.20030(17) 0.10425(13) 0.0460(5) Uani 1 1 d . . . . .
H28A H 0.2439 0.2105 0.0557 0.055 Uiso 1 1 calc R U . . .
C29 C 0.3210(2) 0.17964(14) 0.15760(12) 0.0362(4) Uani 1 1 d . . . . .
C30 C 0.4423(2) 0.12341(17) 0.33873(12) 0.0391(4) Uani 1 1 d . . . . .
H30A H 0.5149 0.0889 0.3345 0.047 Uiso 1 1 calc R U . . .
C31 C 0.3183(2) 0.05118(16) 0.35480(12) 0.0375(4) Uani 1 1 d . . . . .
C32 C 0.2591(2) -0.05256(18) 0.30232(13) 0.0469(5) Uani 1 1 d . . . . .
H32A H 0.2977 -0.0773 0.2582 0.056 Uiso 1 1 calc R U . . .
C33 C 0.1443(3) -0.12086(18) 0.31323(14) 0.0500(5) Uani 1 1 d . . . . .
H33A H 0.1058 -0.1910 0.2769 0.060 Uiso 1 1 calc R U . . .
C34 C 0.0872(2) -0.08486(17) 0.37795(13) 0.0447(5) Uani 1 1 d . . . . .
C35 C 0.1446(2) 0.01867(18) 0.43073(14) 0.0493(5) Uani 1 1 d . . . . .
H35A H 0.1059 0.0433 0.4749 0.059 Uiso 1 1 calc R U . . .
C36 C 0.2583(2) 0.08593(17) 0.41887(13) 0.0457(5) Uani 1 1 d . . . . .
H36A H 0.2957 0.1563 0.4547 0.055 Uiso 1 1 calc R U . . .
C37 C -0.0918(3) -0.2508(2) 0.34195(19) 0.0769(9) Uani 1 1 d . . . . .
H37A H -0.1686 -0.2838 0.3618 0.115 Uiso 1 1 calc R U . . .
H37B H -0.1272 -0.2518 0.2869 0.115 Uiso 1 1 calc R U . . .
H37C H -0.0255 -0.2890 0.3404 0.115 Uiso 1 1 calc R U . . .
C38 C 0.5060(2) 0.23060(18) 0.40850(13) 0.0420(5) Uani 1 1 d . . . . .
C39 C 0.6197(3) 0.1410(2) 0.49080(17) 0.0623(7) Uani 1 1 d . . . . .
H39A H 0.6668 0.1573 0.5477 0.093 Uiso 1 1 calc R U . . .
H39B H 0.5382 0.0787 0.4739 0.093 Uiso 1 1 calc R U . . .
H39C H 0.6827 0.1282 0.4558 0.093 Uiso 1 1 calc R U . . .
C40 C 0.7321(2) 0.44122(18) 0.56653(13) 0.0479(5) Uani 1 1 d . . . . .
C41 C 0.8672(2) 0.4592(2) 0.60699(14) 0.0547(6) Uani 1 1 d . . . . .
H41A H 0.8882 0.4123 0.6319 0.066 Uiso 1 1 calc R U . . .
C42 C 0.9716(2) 0.5473(2) 0.61046(15) 0.0568(6) Uani 1 1 d . . . . .
H42A H 1.0644 0.5603 0.6374 0.068 Uiso 1 1 calc R U . . .
C43 C 0.9396(2) 0.61527(19) 0.57463(14) 0.0518(6) Uani 1 1 d . . . . .
C44 C 0.8055(3) 0.5965(2) 0.53331(18) 0.0644(7) Uani 1 1 d . . . . .
H44A H 0.7854 0.6431 0.5079 0.077 Uiso 1 1 calc R U . . .
C45 C 0.7006(3) 0.5096(2) 0.52907(18) 0.0634(7) Uani 1 1 d . . . . .
H45A H 0.6084 0.4966 0.5011 0.076 Uiso 1 1 calc R U . . .
C46 C 1.0507(3) 0.7129(2) 0.58088(19) 0.0689(8) Uani 1 1 d . . . . .

loop_
_atom_site_aniso_label
_atom_site_aniso_U_11
_atom_site_aniso_U_22
_atom_site_aniso_U_33
_atom_site_aniso_U_23
_atom_site_aniso_U_13
_atom_site_aniso_U_12
S1 0.0294(2) 0.0281(2) 0.0561(3) 0.0086(2) 0.0066(2) 0.00873(18)
F1 0.0674(10) 0.1066(14) 0.176(2) 0.0881(15) 0.0786(13) 0.0494(10)
F2 0.0568(8) 0.0584(9) 0.0805(10) 0.0058(7) 0.0083(7) 0.0349(7)
F3 0.0443(8) 0.1412(17) 0.0599(10) -0.0201(10) -0.0058(7) 0.0345(10)
O1 0.0394(7) 0.0346(7) 0.0662(10) 0.0179(7) 0.0291(7) 0.0154(6)
O2 0.0422(7) 0.0396(7) 0.0413(8) 0.0163(6) 0.0105(6) 0.0223(6)
O3 0.0470(9) 0.0438(9) 0.0605(10) -0.0051(7) -0.0115(8) 0.0162(7)
O4 0.0402(8) 0.0388(8) 0.1025(14) 0.0340(9) 0.0307(9) 0.0140(7)
N1 0.0273(7) 0.0290(7) 0.0394(9) 0.0130(7) 0.0106(6) 0.0072(6)
N2 0.0312(8) 0.0342(9) 0.0574(11) 0.0209(8) 0.0119(8) 0.0059(7)
N3 0.0338(9) 0.0349(9) 0.0665(12) 0.0174(9) 0.0038(8) 0.0039(7)
N4 0.0296(7) 0.0284(7) 0.0373(8) 0.0120(6) 0.0069(6) 0.0113(6)
C1 0.0327(9) 0.0313(9) 0.0386(10) 0.0094(8) 0.0104(8) 0.0143(8)
C2 0.0429(11) 0.0478(12) 0.0465(12) 0.0210(10) 0.0173(10) 0.0153(10)
C3 0.0654(16) 0.0696(16) 0.0488(14) 0.0285(12) 0.0176(12) 0.0257(13)
C4 0.0763(18) 0.0740(18) 0.0401(13) 0.0156(12) -0.0004(12) 0.0307(15)
C5 0.0525(14) 0.0460(13) 0.0558(14) 0.0050(11) -0.0080(11) 0.0136(11)
C6 0.0363(10) 0.0298(9) 0.0475(12) 0.0080(8) 0.0042(9) 0.0111(8)
C7 0.0282(8) 0.0291(9) 0.0339(9) 0.0125(7) 0.0090(7) 0.0098(7)
C8 0.0269(8) 0.0277(8) 0.0311(9) 0.0093(7) 0.0079(7) 0.0094(7)
C9 0.0333(9) 0.0270(9) 0.0478(11) 0.0150(8) 0.0125(8) 0.0137(7)
C10 0.0305(9) 0.0267(9) 0.0432(10) 0.0153(8) 0.0119(8) 0.0084(7)
C11 0.0302(9) 0.0301(9) 0.0340(9) 0.0086(7) 0.0108(7) 0.0107(7)
C12 0.0403(10) 0.0232(8) 0.0465(11) 0.0081(8) 0.0152(9) 0.0115(8)
C13 0.0345(9) 0.0230(8) 0.0400(10) 0.0080(7) 0.0120(8) 0.0061(7)
C14 0.0384(11) 0.0421(11) 0.0692(15) 0.0246(11) 0.0278(11) 0.0144(9)
C15 0.0264(8) 0.0320(9) 0.0362(10) 0.0149(8) 0.0137(7) 0.0109(7)
C16 0.0343(10) 0.0376(10) 0.0443(11) 0.0167(9) 0.0054(8) 0.0149(8)
C17 0.0329(9) 0.0269(9) 0.0410(10) 0.0058(8) 0.0083(8) 0.0116(7)
C18 0.0469(11) 0.0380(10) 0.0397(11) 0.0130(9) 0.0101(9) 0.0168(9)
C19 0.0481(12) 0.0411(11) 0.0422(11) 0.0124(9) 0.0201(9) 0.0140(9)
C20 0.0358(10) 0.0306(9) 0.0422(11) 0.0055(8) 0.0115(8) 0.0117(8)
C21 0.0415(11) 0.0400(11) 0.0482(12) 0.0182(9) 0.0134(9) 0.0194(9)
C22 0.0394(10) 0.0380(10) 0.0465(11) 0.0178(9) 0.0182(9) 0.0174(9)
C23 0.0390(11) 0.0468(12) 0.0496(13) 0.0070(10) 0.0146(10) 0.0146(10)
S2 0.0526(3) 0.0639(4) 0.0425(3) 0.0170(3) 0.0087(3) 0.0038(3)
F4 0.0489(19) 0.118(4) 0.134(4) 0.042(3) 0.029(3) -0.003(2)
F5 0.160(6) 0.064(3) 0.189(6) -0.045(3) 0.127(5) -0.037(3)
F6 0.111(5) 0.138(6) 0.157(7) 0.113(6) -0.012(4) -0.018(4)
F4' 0.086(5) 0.087(5) 0.127(7) 0.054(5) -0.057(5) -0.029(4)
F5' 0.087(4) 0.049(2) 0.118(5) 0.023(3) 0.048(4) 0.026(2)
F6' 0.123(8) 0.076(4) 0.098(7) -0.015(4) 0.078(7) -0.009(4)
O5 0.0595(10) 0.0536(10) 0.0578(10) 0.0201(8) 0.0156(8) -0.0019(8)
O6 0.0556(10) 0.0534(10) 0.0574(10) 0.0216(8) 0.0016(8) 0.0186(8)
O7 0.0511(10) 0.0807(13) 0.0702(12) 0.0114(10) 0.0240(9) 0.0100(9)
O8 0.0926(15) 0.0824(14) 0.0445(10) 0.0290(10) 0.0050(10) -0.0003(11)
N5 0.0342(8) 0.0553(10) 0.0376(9) 0.0213(8) 0.0157(7) 0.0203(8)
N6 0.0357(9) 0.0532(11) 0.0438(10) 0.0173(8) 0.0184(8) 0.0133(8)
N7 0.0419(9) 0.0469(10) 0.0401(10) 0.0173(8) 0.0150(8) 0.0076(8)
N8 0.0420(10) 0.0518(11) 0.0434(10) 0.0198(8) 0.0033(8) 0.0094(8)
C24 0.0362(10) 0.0377(10) 0.0331(10) 0.0110(8) 0.0087(8) 0.0148(8)
C25 0.0467(12) 0.0694(15) 0.0412(12) 0.0236(11) 0.0177(10) 0.0325(11)
C26 0.0486(13) 0.0691(16) 0.0496(13) 0.0196(12) 0.0123(10) 0.0348(12)
C27 0.0587(14) 0.0521(13) 0.0423(12) 0.0144(10) 0.0009(10) 0.0258(11)
C28 0.0590(14) 0.0402(11) 0.0355(11) 0.0152(9) 0.0056(10) 0.0121(10)
C29 0.0402(10) 0.0292(9) 0.0344(10) 0.0088(8) 0.0090(8) 0.0062(8)
C30 0.0354(10) 0.0515(12) 0.0381(10) 0.0199(9) 0.0117(8) 0.0202(9)
C31 0.0373(10) 0.0447(11) 0.0347(10) 0.0157(9) 0.0093(8) 0.0179(9)
C32 0.0551(13) 0.0501(13) 0.0384(11) 0.0120(10) 0.0162(10) 0.0231(11)
C33 0.0600(14) 0.0396(11) 0.0444(12) 0.0098(10) 0.0095(11) 0.0140(10)
C34 0.0456(12) 0.0471(12) 0.0397(11) 0.0190(9) 0.0075(9) 0.0099(10)
C35 0.0504(13) 0.0524(13) 0.0396(11) 0.0100(10) 0.0190(10) 0.0101(10)
C36 0.0470(12) 0.0418(11) 0.0400(11) 0.0061(9) 0.0144(9) 0.0082(9)
C37 0.0761(19) 0.0545(16) 0.0743(19) 0.0204(14) 0.0046(15) -0.0097(14)
C38 0.0323(10) 0.0534(13) 0.0426(11) 0.0211(10) 0.0093(9) 0.0125(9)
C39 0.0594(15) 0.0621(16) 0.0642(16) 0.0342(13) -0.0030(13) 0.0147(13)
C40 0.0432(12) 0.0512(13) 0.0390(11) 0.0093(10) 0.0053(9) 0.0086(10)
C41 0.0517(13) 0.0588(15) 0.0446(13) 0.0138(11) -0.0021(10) 0.0161(11)
C42 0.0403(12) 0.0646(16) 0.0486(13) 0.0068(12) -0.0007(10) 0.0111(11)
C43 0.0473(13) 0.0519(13) 0.0439(12) 0.0050(10) 0.0117(10) 0.0094(11)
C44 0.0531(14) 0.0549(15) 0.0807(19) 0.0259(14) 0.0055(13) 0.0138(12)
C45 0.0407(12) 0.0622(16) 0.0821(19) 0.0273(14) 0.0012(12) 0.0141(12)
C46 0.0592(17) 0.0646(17) 0.0619(17) 0.0022(15) 0.0220(14) 0.0048(14)

loop_
_atom_type_symbol
_atom_type_description
_atom_type_scat_dispersion_real
_atom_type_scat_dispersion_imag
_atom_type_scat_source
C C 0.0033 0.0016 'International Tables Vol C Tables 4.2.6.8 and 6.1.1.4'
H H 0.0000 0.0000 'International Tables Vol C Tables 4.2.6.8 and 6.1.1.4'
N N 0.0061 0.0033 'International Tables Vol C Tables 4.2.6.8 and 6.1.1.4'
O O 0.0106 0.0060 'International Tables Vol C Tables 4.2.6.8 and 6.1.1.4'
F F 0.0171 0.0103 'International Tables Vol C Tables 4.2.6.8 and 6.1.1.4'
S S 0.1246 0.1234 'International Tables Vol C Tables 4.2.6.8 and 6.1.1.4'

loop_
_geom_angle_atom_site_label_1
_geom_angle_atom_site_label_2
_geom_angle_atom_site_label_3
_geom_angle
_geom_angle_site_symmetry_1
_geom_angle_site_symmetry_3
_geom_angle_publ_flag
O3 S1 O4 119.62(11) . . ?
O3 S1 N4 105.06(9) . . ?
O4 S1 N4 108.28(9) . . ?
O3 S1 C17 108.18(10) . . ?
O4 S1 C17 108.69(10) . . ?
N4 S1 C17 106.23(8) . . ?
C11 O1 C14 117.29(15) . . ?
C1 N1 N2 109.97(15) . . ?
C1 N1 C7 132.37(15) . . ?
N2 N1 C7 117.65(15) . . ?
N3 N2 N1 109.01(16) . . ?
N2 N3 C6 108.10(16) . . ?
C15 N4 C16 124.12(15) . . ?
C15 N4 S1 117.94(12) . . ?
C16 N4 S1 117.52(12) . . ?
N1 C1 C6 104.03(17) . . ?
N1 C1 C2 134.39(18) . . ?
C6 C1 C2 121.56(19) . . ?
C3 C2 C1 116.5(2) . . ?
C2 C3 C4 122.1(2) . . ?
C5 C4 C3 121.6(2) . . ?
C4 C5 C6 117.5(2) . . ?
N3 C6 C1 108.88(18) . . ?
N3 C6 C5 130.4(2) . . ?
C1 C6 C5 120.8(2) . . ?
N1 C7 C8 111.57(15) . . ?
N1 C7 C15 109.90(14) . . ?
C8 C7 C15 110.93(14) . . ?
C9 C8 C13 118.37(16) . . ?
C9 C8 C7 122.79(16) . . ?
C13 C8 C7 118.84(16) . . ?
C8 C9 C10 121.46(17) . . ?
C11 C10 C9 119.07(17) . . ?
O1 C11 C10 124.31(17) . . ?
O1 C11 C12 115.81(16) . . ?
C10 C11 C12 119.85(17) . . ?
C13 C12 C11 120.29(17) . . ?
C12 C13 C8 120.95(17) . . ?
O2 C15 N4 121.71(17) . . ?
O2 C15 C7 121.74(17) . . ?
N4 C15 C7 116.47(15) . . ?
C18 C17 C22 121.56(18) . . ?
C18 C17 S1 120.06(15) . . ?
C22 C17 S1 118.35(15) . . ?
C19 C18 C17 118.88(19) . . ?
C18 C19 C20 119.9(2) . . ?
C21 C20 C19 120.88(19) . . ?
C21 C20 C23 117.90(19) . . ?
C19 C20 C23 121.22(19) . . ?
C20 C21 C22 119.62(19) . . ?
C17 C22 C21 119.17(19) . . ?
F1 C23 F2 105.90(19) . . ?
F1 C23 F3 108.1(2) . . ?
F2 C23 F3 104.5(2) . . ?
F1 C23 C20 112.8(2) . . ?
F2 C23 C20 112.59(18) . . ?
F3 C23 C20 112.28(18) . . ?
O8 S2 O7 120.46(13) . . ?
O8 S2 N8 104.08(12) . . ?
O7 S2 N8 107.95(10) . . ?
O8 S2 C40 107.31(12) . . ?
O7 S2 C40 108.96(12) . . ?
N8 S2 C40 107.36(10) . . ?
C34 O5 C37 118.2(2) . . ?
N6 N5 C24 110.25(16) . . ?
N6 N5 C30 118.09(16) . . ?
C24 N5 C30 131.43(16) . . ?
N7 N6 N5 108.82(16) . . ?
N6 N7 C29 108.21(16) . . ?
C38 N8 C39 122.9(2) . . ?
C38 N8 S2 117.48(16) . . ?
C39 N8 S2 119.39(16) . . ?
N5 C24 C29 103.84(17) . . ?
N5 C24 C25 134.14(19) . . ?
C29 C24 C25 121.98(19) . . ?
C26 C25 C24 116.0(2) . . ?
C25 C26 C27 122.5(2) . . ?
C28 C27 C26 121.2(2) . . ?
C27 C28 C29 117.5(2) . . ?
N7 C29 C24 108.86(17) . . ?
N7 C29 C28 130.30(19) . . ?
C24 C29 C28 120.81(19) . . ?
N5 C30 C31 111.65(16) . . ?
N5 C30 C38 108.43(17) . . ?
C31 C30 C38 112.37(17) . . ?
C32 C31 C36 118.0(2) . . ?
C32 C31 C30 119.44(18) . . ?
C36 C31 C30 122.57(19) . . ?
C31 C32 C33 121.7(2) . . ?
C34 C33 C32 119.4(2) . . ?
O5 C34 C33 124.8(2) . . ?
O5 C34 C35 115.4(2) . . ?
C33 C34 C35 119.7(2) . . ?
C36 C35 C34 120.3(2) . . ?
C35 C36 C31 121.0(2) . . ?
O6 C38 N8 122.1(2) . . ?
O6 C38 C30 121.66(19) . . ?
N8 C38 C30 116.13(19) . . ?
C41 C40 C45 120.8(2) . . ?
C41 C40 S2 118.41(19) . . ?
C45 C40 S2 120.73(18) . . ?
C40 C41 C42 119.1(2) . . ?
C43 C42 C41 119.9(2) . . ?
C42 C43 C44 120.9(2) . . ?
C42 C43 C46 120.3(2) . . ?
C44 C43 C46 118.7(3) . . ?
C43 C44 C45 120.1(3) . . ?
C44 C45 C40 119.2(2) . . ?
F6 C46 F5 117.9(7) . . ?
F4' C46 F6' 110.4(8) . . ?
F6 C46 F4 101.8(5) . . ?
F5 C46 F4 102.4(5) . . ?
F4' C46 F5' 103.7(5) . . ?
F6' C46 F5' 93.3(6) . . ?
F4' C46 C43 119.9(4) . . ?
F6 C46 C43 114.7(5) . . ?
F5 C46 C43 110.0(3) . . ?
F6' C46 C43 113.6(5) . . ?
F4 C46 C43 108.5(3) . . ?
F5' C46 C43 112.2(3) . . ?

loop_
_geom_bond_atom_site_label_1
_geom_bond_atom_site_label_2
_geom_bond_distance
_geom_bond_site_symmetry_2
_geom_bond_publ_flag
S1 O3 1.4244(17) . ?
S1 O4 1.4265(17) . ?
S1 N4 1.6763(16) . ?
S1 C17 1.7661(19) . ?
F1 C23 1.312(3) . ?
F2 C23 1.317(3) . ?
F3 C23 1.325(3) . ?
O1 C11 1.360(2) . ?
O1 C14 1.418(2) . ?
O2 C15 1.211(2) . ?
N1 C1 1.358(2) . ?
N1 N2 1.364(2) . ?
N1 C7 1.465(2) . ?
N2 N3 1.297(2) . ?
N3 C6 1.374(3) . ?
N4 C15 1.383(2) . ?
N4 C16 1.476(2) . ?
C1 C6 1.394(3) . ?
C1 C2 1.397(3) . ?
C2 C3 1.369(3) . ?
C3 C4 1.406(4) . ?
C4 C5 1.354(4) . ?
C5 C6 1.402(3) . ?
C7 C8 1.521(2) . ?
C7 C15 1.531(2) . ?
C8 C9 1.381(2) . ?
C8 C13 1.393(2) . ?
C9 C10 1.395(3) . ?
C10 C11 1.385(3) . ?
C11 C12 1.391(3) . ?
C12 C13 1.371(3) . ?
C17 C18 1.382(3) . ?
C17 C22 1.383(3) . ?
C18 C19 1.382(3) . ?
C19 C20 1.385(3) . ?
C20 C21 1.380(3) . ?
C20 C23 1.503(3) . ?
C21 C22 1.383(3) . ?
S2 O8 1.419(2) . ?
S2 O7 1.423(2) . ?
S2 N8 1.686(2) . ?
S2 C40 1.762(2) . ?
F4 C46 1.389(6) . ?
F5 C46 1.262(5) . ?
F6 C46 1.240(7) . ?
F4' C46 1.234(6) . ?
F5' C46 1.432(6) . ?
F6' C46 1.299(9) . ?
O5 C34 1.370(3) . ?
O5 C37 1.421(3) . ?
O6 C38 1.202(3) . ?
N5 N6 1.357(2) . ?
N5 C24 1.366(2) . ?
N5 C30 1.452(3) . ?
N6 N7 1.299(2) . ?
N7 C29 1.379(3) . ?
N8 C38 1.392(3) . ?
N8 C39 1.474(3) . ?
C24 C29 1.388(3) . ?
C24 C25 1.395(3) . ?
C25 C26 1.371(3) . ?
C26 C27 1.398(3) . ?
C27 C28 1.362(3) . ?
C28 C29 1.396(3) . ?
C30 C31 1.524(3) . ?
C30 C38 1.533(3) . ?
C31 C32 1.385(3) . ?
C31 C36 1.387(3) . ?
C32 C33 1.386(3) . ?
C33 C34 1.380(3) . ?
C34 C35 1.383(3) . ?
C35 C36 1.379(3) . ?
C40 C41 1.378(3) . ?
C40 C45 1.387(3) . ?
C41 C42 1.385(4) . ?
C42 C43 1.365(4) . ?
C43 C44 1.372(3) . ?
C43 C46 1.497(4) . ?
C44 C45 1.372(4) . ?
